data_2206019
loop_
_publ_author_name
'Wardell, James L.'
'Low, John N.'
'Glidewell, Christopher'

_publ_section_title
;
 Saccharin, redetermined at 120K: a three-dimensional hydrogen-bonded
 framework
;
_journal_issue 6
_journal_name_full 'Acta Crystallographica Section E'
_journal_page_first o1944
_journal_page_last o1946
_journal_paper_doi 10.1107/S1600536805016600
_journal_volume 61
_journal_year 2005
_chemical_formula_iupac 'C7 H5 N O3 S'
_chemical_formula_moiety 'C7 H5 N O3 S'
_chemical_formula_sum 'C7 H5 N O3 S'
_chemical_formula_weight 183.18
_chemical_name_common saccharin
_chemical_name_systematic
;
Saccharin
;
_space_group_IT_number 14
_symmetry_cell_setting monoclinic
_symmetry_space_group_name_Hall '-P 2ybc'
_symmetry_space_group_name_H-M 'P 1 21/c 1'
_atom_sites_solution_hydrogens geom
_atom_sites_solution_primary direct
_atom_sites_solution_secondary difmap
_cell_angle_alpha 90.00
_cell_angle_beta 103.203(3)
_cell_angle_gamma 90.00
_cell_formula_units_Z 4
_cell_length_a 9.4722(4)
_cell_length_b 6.9227(2)
_cell_length_c 11.7322(3)
_cell_measurement_reflns_used 1706
_cell_measurement_temperature 120(2)
_cell_measurement_theta_max 27.54
_cell_measurement_theta_min 3.57
_cell_volume 748.98(4)
_computing_cell_refinement 'DENZO (Otwinowski & Minor, 1997) and COLLECT'
_computing_data_collection 'COLLECT (Hooft, 1999)'
_computing_data_reduction 'DENZO and COLLECT'
_computing_molecular_graphics 'PLATON (Spek, 2003)'
_computing_publication_material 'SHELXL97 and PRPKAPPA (Ferguson, 1999)'
_computing_structure_refinement 'OSCAIL (McArdle, 2003) and SHELXL97 (Sheldrick, 1997)'
_computing_structure_solution 'WinGX (Farrugia, 1999) and SIR92 (Altomare <i>et al.</i>, 1993)'
_diffrn_ambient_temperature 120(2)
_diffrn_detector_area_resol_mean 9.091
_diffrn_measured_fraction_theta_full 0.989
_diffrn_measured_fraction_theta_max 0.989
_diffrn_measurement_device_type 'Nonius KappaCCD'
_diffrn_measurement_method '\f and \w'
_diffrn_radiation_monochromator graphite
_diffrn_radiation_source 'Bruker--Nonius FR91 rotating anode'
_diffrn_radiation_type 'Mo K\a'
_diffrn_radiation_wavelength 0.71073
_diffrn_reflns_av_R_equivalents 0.0522
_diffrn_reflns_av_sigmaI/netI 0.0384
_diffrn_reflns_limit_h_max 12
_diffrn_reflns_limit_h_min -11
_diffrn_reflns_limit_k_max 9
_diffrn_reflns_limit_k_min -8
_diffrn_reflns_limit_l_max 15
_diffrn_reflns_limit_l_min -14
_diffrn_reflns_number 12303
_diffrn_reflns_theta_full 27.54
_diffrn_reflns_theta_max 27.54
_diffrn_reflns_theta_min 3.57
_diffrn_standards_decay_% nil
_exptl_absorpt_coefficient_mu 0.391
_exptl_absorpt_correction_T_max 0.958
_exptl_absorpt_correction_T_min 0.847
_exptl_absorpt_correction_type multi-scan
_exptl_absorpt_process_details '(SADABS; Sheldrick, 2003)'
_exptl_crystal_colour colourless
_exptl_crystal_density_diffrn 1.624
_exptl_crystal_density_method 'not measured'
_exptl_crystal_description lath
_exptl_crystal_F_000 376
_exptl_crystal_size_max 0.44
_exptl_crystal_size_mid 0.16
_exptl_crystal_size_min 0.11
_refine_diff_density_max 0.417
_refine_diff_density_min -0.627
_refine_ls_extinction_method none
_refine_ls_goodness_of_fit_ref 1.107
_refine_ls_hydrogen_treatment constr
_refine_ls_matrix_type full
_refine_ls_number_parameters 109
_refine_ls_number_reflns 1706
_refine_ls_number_restraints 0
_refine_ls_restrained_S_all 1.107
_refine_ls_R_factor_all 0.0461
_refine_ls_R_factor_gt 0.0387
_refine_ls_shift/su_max 0.000
_refine_ls_shift/su_mean 0.000
_refine_ls_structure_factor_coef Fsqd
_refine_ls_weighting_details 'w = 1/[\s^2^(Fo^2^)+(0.0203P)^2^+0.8656P] where P = (Fo^2^+2Fc^2^)/3'
_refine_ls_weighting_scheme calc
_refine_ls_wR_factor_gt 0.0890
_refine_ls_wR_factor_ref 0.0920
_reflns_number_gt 1490
_reflns_number_total 1706
_reflns_threshold_expression I>2\s(I)
_cod_data_source_file lh6438.cif
_cod_data_source_block I
_cod_original_sg_symbol_H-M 'P 21/c'
_cod_database_code 2206019
_cod_database_fobs_code 2206019

loop_
_symmetry_equiv_pos_as_xyz
'x, y, z'
'-x, y+1/2, -z+1/2'
'-x, -y, -z'
'x, -y+1/2, z+1/2'

loop_
_atom_site_label
_atom_site_fract_x
_atom_site_fract_y
_atom_site_fract_z
_atom_site_U_iso_or_equiv
_atom_site_adp_type
_atom_site_calc_flag
_atom_site_refinement_flags
_atom_site_occupancy
_atom_site_type_symbol
S1 0.21067(5) 0.22909(7) 0.34594(4) 0.01955(15) Uani d . 1 S
O1 0.24538(17) 0.1705(2) 0.23876(12) 0.0271(3) Uani d . 1 O
O2 0.08217(15) 0.3423(2) 0.33788(13) 0.0287(4) Uani d . 1 O
O3 0.52054(15) 0.3079(2) 0.60463(11) 0.0216(3) Uani d . 1 O
N1 0.35108(18) 0.3420(2) 0.43105(14) 0.0207(4) Uani d . 1 N
C1 0.2223(2) 0.0356(3) 0.44441(16) 0.0184(4) Uani d . 1 C
C2 0.1361(2) -0.1284(3) 0.43285(18) 0.0256(4) Uani d . 1 C
C3 0.1685(2) -0.2627(3) 0.52349(19) 0.0271(5) Uani d . 1 C
C4 0.2818(2) -0.2340(3) 0.62062(18) 0.0256(4) Uani d . 1 C
C5 0.3685(2) -0.0699(3) 0.62963(17) 0.0218(4) Uani d . 1 C
C6 0.3373(2) 0.0646(3) 0.54037(15) 0.0170(4) Uani d . 1 C
C7 0.4147(2) 0.2483(3) 0.53308(16) 0.0177(4) Uani d . 1 C
H1 0.3838 0.4622 0.4087 0.025 Uiso d R 1 H
H2 0.0588 -0.1481 0.3664 0.031 Uiso calc R 1 H
H3 0.1117 -0.3767 0.5188 0.033 Uiso calc R 1 H
H4 0.3004 -0.3275 0.6815 0.031 Uiso calc R 1 H
H5 0.4470 -0.0508 0.6953 0.026 Uiso calc R 1 H

loop_
_atom_site_aniso_label
_atom_site_aniso_U_11
_atom_site_aniso_U_22
_atom_site_aniso_U_33
_atom_site_aniso_U_12
_atom_site_aniso_U_13
_atom_site_aniso_U_23
S1 0.0205(3) 0.0188(3) 0.0173(2) -0.00189(18) 0.00002(17) -0.00062(17)
O1 0.0372(9) 0.0252(8) 0.0189(7) -0.0036(6) 0.0067(6) -0.0018(6)
O2 0.0221(8) 0.0307(8) 0.0303(8) 0.0049(6) -0.0002(6) 0.0014(6)
O3 0.0239(7) 0.0222(7) 0.0169(6) -0.0054(6) 0.0008(5) -0.0016(5)
N1 0.0235(9) 0.0165(8) 0.0195(8) -0.0048(6) -0.0003(6) 0.0015(6)
C1 0.0204(9) 0.0176(9) 0.0176(9) -0.0012(7) 0.0053(7) -0.0021(7)
C2 0.0225(10) 0.0275(11) 0.0264(10) -0.0062(9) 0.0048(8) -0.0070(9)
C3 0.0307(11) 0.0191(10) 0.0349(11) -0.0085(8) 0.0146(9) -0.0033(8)
C4 0.0344(12) 0.0202(10) 0.0253(10) -0.0029(8) 0.0130(9) 0.0015(8)
C5 0.0279(10) 0.0196(9) 0.0186(9) -0.0012(8) 0.0067(8) 0.0001(7)
C6 0.0197(9) 0.0161(9) 0.0159(8) -0.0010(7) 0.0056(7) -0.0034(7)
C7 0.0197(9) 0.0168(9) 0.0174(9) -0.0017(7) 0.0057(7) -0.0027(7)

loop_
_atom_type_symbol
_atom_type_description
_atom_type_scat_dispersion_real
_atom_type_scat_dispersion_imag
_atom_type_scat_source
C C 0.0033 0.0016 'International Tables Vol C Tables 4.2.6.8 and 6.1.1.4'
H H 0.0000 0.0000 'International Tables Vol C Tables 4.2.6.8 and 6.1.1.4'
N N 0.0061 0.0033 'International Tables Vol C Tables 4.2.6.8 and 6.1.1.4'
O O 0.0106 0.0060 'International Tables Vol C Tables 4.2.6.8 and 6.1.1.4'
S S 0.1246 0.1234 'International Tables Vol C Tables 4.2.6.8 and 6.1.1.4'

loop_
_geom_angle_atom_site_label_1
_geom_angle_atom_site_label_2
_geom_angle_atom_site_label_3
_geom_angle
_geom_angle_publ_flag
O1 S1 O2 117.37(9) y
O1 S1 N1 110.37(9) y
O2 S1 N1 109.48(9) y
O1 S1 C1 111.71(9) y
O2 S1 C1 112.68(9) y
N1 S1 C1 92.41(8) y
S1 N1 C7 115.65(13) y
C7 N1 H1 123.4 no
S1 N1 H1 120.9 no
O3 C7 N1 124.53(17) y
O3 C7 C6 126.12(17) y
N1 C7 C6 109.34(16) y
C2 C1 C6 122.17(18) no
C2 C1 S1 127.80(15) no
S1 C1 C6 110.01(14) y
C1 C2 C3 116.72(18) no
C1 C2 H2 121.6 no
C3 C2 H2 121.6 no
C4 C3 C2 121.65(19) no
C4 C3 H3 119.2 no
C2 C3 H3 119.2 no
C3 C4 C5 120.71(19) no
C3 C4 H4 119.6 no
C5 C4 H4 119.6 no
C6 C5 C4 118.18(18) no
C6 C5 H5 120.9 no
C4 C5 H5 120.9 no
C5 C6 C1 120.57(18) no
C5 C6 C7 126.84(17) no
C1 C6 C7 112.59(16) ny

loop_
_geom_bond_atom_site_label_1
_geom_bond_atom_site_label_2
_geom_bond_distance
_geom_bond_publ_flag
S1 O1 1.4291(15) y
S1 O2 1.4323(15) y
S1 N1 1.6643(16) y
S1 C1 1.7560(19) y
N1 C7 1.374(2) y
N1 H1 0.9462 no
C7 O3 1.223(2) y
C7 C6 1.481(3) y
C1 C2 1.387(3) y
C2 C3 1.393(3) y
C2 H2 0.95 no
C3 C4 1.390(3) y
C3 H3 0.95 no
C4 C5 1.392(3) y
C4 H4 0.95 no
C5 C6 1.382(3) y
C5 H5 0.95 no
C6 C1 1.391(3) y

loop_
_geom_hbond_atom_site_label_D
_geom_hbond_atom_site_label_H
_geom_hbond_atom_site_label_A
_geom_hbond_site_symmetry_A
_geom_hbond_distance_DH
_geom_hbond_distance_HA
_geom_hbond_distance_DA
_geom_hbond_angle_DHA
_geom_hbond_publ_flag
N1 H1 O3 3_666 0.95 1.86 2.786(2) 167 y
C2 H2 O2 2_545 0.95 2.46 3.377(3) 161 y
C4 H4 O1 4_545 0.95 2.55 3.375(2) 145 y
C5 H5 O3 2_646 0.95 2.50 3.169(2) 128 y

loop_
_geom_torsion_atom_site_label_1
_geom_torsion_atom_site_label_2
_geom_torsion_atom_site_label_3
_geom_torsion_atom_site_label_4
_geom_torsion
_geom_torsion_publ_flag
O1 S1 N1 C7 -113.64(15) no
O2 S1 N1 C7 115.70(15) no
C1 S1 N1 C7 0.60(16) no
S1 N1 C7 O3 178.42(15) no
S1 N1 C7 C6 -0.3(2) no
O1 S1 C1 C2 -66.2(2) no
O2 S1 C1 C2 68.4(2) no
N1 S1 C1 C2 -179.26(19) no
O1 S1 C1 C6 112.34(14) no
O2 S1 C1 C6 -113.01(14) no
N1 S1 C1 C6 -0.72(15) no
C6 C1 C2 C3 1.1(3) no
S1 C1 C2 C3 179.43(16) no
C1 C2 C3 C4 -0.1(3) no
C2 C3 C4 C5 -0.9(3) no
C3 C4 C5 C6 1.0(3) no
C4 C5 C6 C1 -0.1(3) no
C4 C5 C6 C7 179.60(18) no
C2 C1 C6 C5 -1.0(3) no
S1 C1 C6 C5 -179.60(15) no
C2 C1 C6 C7 179.32(18) no
S1 C1 C6 C7 0.7(2) no
O3 C7 C6 C5 1.3(3) no
N1 C7 C6 C5 -179.96(18) no
O3 C7 C6 C1 -178.97(19) no
N1 C7 C6 C1 -0.3(2) no

loop_
_cod_related_entry_id
_cod_related_entry_database
_cod_related_entry_code
1 ChemSpider 4959
